data_7701404
loop_
_publ_author_name
'Malischewski, Moritz'
'Seppelt, Konrad'

_publ_section_title
;
 Structural Characterization of Potassium Salts of the
 Decamethylmanganocene Anion Cp*2Mn-
;
_journal_name_full 'Dalton Transactions'
_journal_paper_doi 10.1039/C9DT03551F
_journal_year 2019
_chemical_formula_moiety 'C40 H70 K Mn O8'
_chemical_formula_sum 'C40 H70 K Mn O8'
_chemical_formula_weight 773.00
_chemical_name_common (18-crown-6)bis(tetrahydrofuran)potassium_bis(pentamethylcyclopentadienyl)manganese(I)
_chemical_name_systematic (18-crown-6)bis(tetrahydrofuran)potassium_bis(pentamethylcyclopentadienyl)manganese(I)
_chemical_properties_physical Air-sensitive,Moisture-sensitive,Oxygen-sensitive
_space_group_crystal_system monoclinic
_space_group_IT_number 9
_space_group_name_Hall 'C -2yc'
_space_group_name_H-M_alt 'C 1 c 1'
_symmetry_space_group_name_Hall 'C -2yc'
_symmetry_space_group_name_H-M 'C 1 c 1'
_atom_sites_solution_hydrogens geom
_audit_creation_method SHELXL-2014/7
_audit_update_record
;
2018-10-22 deposited with the CCDC.    2019-10-22 downloaded from the CCDC.
;
_cell_angle_alpha 90
_cell_angle_beta 111.469(3)
_cell_angle_gamma 90
_cell_formula_units_Z 4
_cell_length_a 22.671(2)
_cell_length_b 11.9085(10)
_cell_length_c 17.1759(17)
_cell_measurement_reflns_used 9839
_cell_measurement_temperature 100(2)
_cell_measurement_theta_max 25.45
_cell_measurement_theta_min 2.55
_cell_volume 4315.4(7)
_computing_cell_refinement 'Bruker SAINT'
_computing_data_collection 'Bruker APEX2'
_computing_data_reduction 'Bruker SAINT'
_computing_molecular_graphics 'Bruker SHELXTL'
_computing_publication_material 'Bruker SHELXTL'
_computing_structure_refinement 'SHELXL-2014/7 (Sheldrick, 2014)'
_computing_structure_solution 'SHELXS-97 (Sheldrick 2008)'
_diffrn_ambient_temperature 100(2)
_diffrn_measured_fraction_theta_full 0.999
_diffrn_measured_fraction_theta_max 0.995
_diffrn_measurement_device_type 'Bruker APEX-II CCD'
_diffrn_measurement_method '\f and \w scans'
_diffrn_radiation_type MoK\a
_diffrn_radiation_wavelength 0.71073
_diffrn_reflns_av_R_equivalents 0.0480
_diffrn_reflns_av_unetI/netI 0.0281
_diffrn_reflns_Laue_measured_fraction_full 0.999
_diffrn_reflns_Laue_measured_fraction_max 0.995
_diffrn_reflns_limit_h_max 27
_diffrn_reflns_limit_h_min -27
_diffrn_reflns_limit_k_max 14
_diffrn_reflns_limit_k_min -14
_diffrn_reflns_limit_l_max 20
_diffrn_reflns_limit_l_min -20
_diffrn_reflns_number 56630
_diffrn_reflns_point_group_measured_fraction_full 0.999
_diffrn_reflns_point_group_measured_fraction_max 0.995
_diffrn_reflns_theta_full 25.242
_diffrn_reflns_theta_max 25.458
_diffrn_reflns_theta_min 2.526
_exptl_absorpt_coefficient_mu 0.448
_exptl_absorpt_correction_type none
_exptl_crystal_colour brown
_exptl_crystal_density_diffrn 1.190
_exptl_crystal_description cube
_exptl_crystal_F_000 1672
_exptl_crystal_recrystallization_method 'Re-crystallisation from solvent: Tetrahydrofuran'
_exptl_crystal_size_max 0.4
_exptl_crystal_size_mid 0.4
_exptl_crystal_size_min 0.4
_refine_diff_density_max 0.212
_refine_diff_density_min -0.223
_refine_diff_density_rms 0.041
_refine_ls_abs_structure_details
;
 Refined as an inversion twin.
;
_refine_ls_abs_structure_Flack 0.53(4)
_refine_ls_extinction_method none
_refine_ls_goodness_of_fit_ref 1.049
_refine_ls_hydrogen_treatment constr
_refine_ls_matrix_type full
_refine_ls_number_parameters 462
_refine_ls_number_reflns 7958
_refine_ls_number_restraints 2
_refine_ls_restrained_S_all 1.049
_refine_ls_R_factor_all 0.0393
_refine_ls_R_factor_gt 0.0288
_refine_ls_shift/su_max 0.000
_refine_ls_shift/su_mean 0.000
_refine_ls_structure_factor_coef Fsqd
_refine_ls_weighting_details 'w=1/[\s^2^(Fo^2^)+(0.0320P)^2^+2.9874P] where P=(Fo^2^+2Fc^2^)/3'
_refine_ls_weighting_scheme calc
_refine_ls_wR_factor_gt 0.0666
_refine_ls_wR_factor_ref 0.0718
_reflns_Friedel_coverage 0.998
_reflns_Friedel_fraction_full 0.999
_reflns_Friedel_fraction_max 0.995
_reflns_number_gt 6813
_reflns_number_total 7958
_reflns_threshold_expression 'I > 2\s(I)'
_cod_data_source_file c9dt03551f2.cif
_cod_data_source_block shelx_CCDC1
_cod_database_code 7701404
_shelx_shelxl_version_number 2014/7
_shelx_space_group_comment
;
The symmetry employed for this shelxl refinement is uniquely defined
by the following loop, which should always be used as a source of
symmetry information in preference to the above space-group names.
They are only intended as comments.
;

loop_
_space_group_symop_operation_xyz
'x, y, z'
'x, -y, z+1/2'
'x+1/2, y+1/2, z'
'x+1/2, -y+1/2, z+1/2'

loop_
_atom_site_label
_atom_site_type_symbol
_atom_site_fract_x
_atom_site_fract_y
_atom_site_fract_z
_atom_site_U_iso_or_equiv
_atom_site_adp_type
_atom_site_occupancy
_atom_site_site_symmetry_order
_atom_site_calc_flag
_atom_site_refinement_flags_posn
_atom_site_refinement_flags_adp
K1 K 0.21716(14) 0.7500(2) 0.08521(19) 0.02002(12) Uani 1 1 d . .
O1 O 0.1153(3) 0.7711(5) 0.1358(4) 0.0248(14) Uani 1 1 d . .
O4 O 0.3172(3) 0.7288(5) 0.0335(4) 0.0245(15) Uani 1 1 d . .
O3 O 0.2777(3) 0.5372(5) 0.0959(4) 0.0216(14) Uani 1 1 d . .
C32 C 0.0807(4) 0.8713(7) 0.1169(5) 0.026(2) Uani 1 1 d . .
H32A H 0.0555 0.8783 0.1517 0.031 Uiso 1 1 calc R U
H32B H 0.0521 0.8705 0.0588 0.031 Uiso 1 1 calc R U
O5 O 0.2771(3) 0.9461(5) 0.0598(4) 0.0248(14) Uani 1 1 d . .
C26 C 0.3548(4) 0.6271(8) 0.0538(6) 0.032(2) Uani 1 1 d . .
H26A H 0.3831 0.6279 0.1120 0.038 Uiso 1 1 calc R U
H26B H 0.3800 0.6205 0.0190 0.038 Uiso 1 1 calc R U
C21 C 0.0780(4) 0.6755(8) 0.1239(5) 0.030(2) Uani 1 1 d . .
H21A H 0.0543 0.6649 0.0646 0.036 Uiso 1 1 calc R U
H21B H 0.0479 0.6849 0.1516 0.036 Uiso 1 1 calc R U
C27 C 0.3584(4) 0.8273(7) 0.0460(6) 0.029(2) Uani 1 1 d . .
H27A H 0.3881 0.8173 0.0178 0.035 Uiso 1 1 calc R U
H27B H 0.3821 0.8394 0.1051 0.035 Uiso 1 1 calc R U
C25 C 0.3094(5) 0.5315(8) 0.0379(6) 0.029(2) Uani 1 1 d . .
H25A H 0.2787 0.5355 -0.0189 0.035 Uiso 1 1 calc R U
H25B H 0.3321 0.4609 0.0445 0.035 Uiso 1 1 calc R U
O8 O 0.1530(4) 0.7401(7) -0.0831(4) 0.061(2) Uani 1 1 d . .
O7 O 0.2823(4) 0.7691(6) 0.2531(4) 0.0492(19) Uani 1 1 d . .
C33 C 0.3459(5) 0.7201(8) 0.2904(6) 0.040(3) Uani 1 1 d . .
H33A H 0.3775 0.7713 0.2849 0.048 Uiso 1 1 calc R U
H33B H 0.3483 0.6500 0.2629 0.048 Uiso 1 1 calc R U
C37 C 0.0910(5) 0.7775(8) -0.1207(7) 0.046(3) Uani 1 1 d . .
H37A H 0.0851 0.8470 -0.0950 0.055 Uiso 1 1 calc R U
H37B H 0.0617 0.7219 -0.1146 0.055 Uiso 1 1 calc R U
C23 C 0.2002(4) 0.4616(7) 0.1423(5) 0.034(2) Uani 1 1 d . .
H23A H 0.1770 0.3938 0.1440 0.041 Uiso 1 1 calc R U
H23B H 0.2293 0.4777 0.1987 0.041 Uiso 1 1 calc R U
C30 C 0.1972(4) 1.0551(7) 0.0809(6) 0.031(2) Uani 1 1 d . .
H30A H 0.2257 1.0644 0.1386 0.037 Uiso 1 1 calc R U
H30B H 0.1724 1.1232 0.0634 0.037 Uiso 1 1 calc R U
C22 C 0.1178(5) 0.5754(8) 0.1582(6) 0.029(2) Uani 1 1 d . .
H22A H 0.1442 0.5880 0.2164 0.035 Uiso 1 1 calc R U
H22B H 0.0911 0.5107 0.1553 0.035 Uiso 1 1 calc R U
C36 C 0.2581(5) 0.7906(7) 0.3142(6) 0.045(3) Uani 1 1 d . .
H36A H 0.2123 0.7830 0.2917 0.054 Uiso 1 1 calc R U
H36B H 0.2688 0.8663 0.3355 0.054 Uiso 1 1 calc R U
O2 O 0.1563(3) 0.5548(5) 0.1114(4) 0.0243(14) Uani 1 1 d . .
C40 C 0.1777(5) 0.7103(8) -0.1473(5) 0.042(3) Uani 1 1 d . .
H40A H 0.1709 0.6314 -0.1618 0.051 Uiso 1 1 calc R U
H40B H 0.2226 0.7271 -0.1295 0.051 Uiso 1 1 calc R U
C24 C 0.2355(4) 0.4450(7) 0.0871(6) 0.029(2) Uani 1 1 d . .
H24A H 0.2594 0.3755 0.1013 0.035 Uiso 1 1 calc R U
H24B H 0.2063 0.4398 0.0295 0.035 Uiso 1 1 calc R U
C28 C 0.3149(5) 0.9247(8) 0.0092(6) 0.033(2) Uani 1 1 d . .
H28A H 0.3396 0.9908 0.0081 0.040 Uiso 1 1 calc R U
H28B H 0.2875 0.9075 -0.0478 0.040 Uiso 1 1 calc R U
C29 C 0.2353(4) 1.0338(7) 0.0254(5) 0.028(2) Uani 1 1 d . .
H29A H 0.2070 1.0143 -0.0307 0.034 Uiso 1 1 calc R U
H29B H 0.2585 1.1009 0.0222 0.034 Uiso 1 1 calc R U
C38 C 0.0792(5) 0.7967(9) -0.2146(6) 0.043(3) Uani 1 1 d . .
H38A H 0.0495 0.7423 -0.2497 0.052 Uiso 1 1 calc R U
H38B H 0.0634 0.8718 -0.2322 0.052 Uiso 1 1 calc R U
C34 C 0.3569(5) 0.7003(9) 0.3806(7) 0.044(3) Uani 1 1 d . .
H34A H 0.3837 0.7583 0.4156 0.052 Uiso 1 1 calc R U
H34B H 0.3765 0.6277 0.3988 0.052 Uiso 1 1 calc R U
C35 C 0.2877(4) 0.7046(5) 0.3839(5) 0.0368(19) Uani 1 1 d . .
H35A H 0.2665 0.6324 0.3710 0.044 Uiso 1 1 calc R U
H35B H 0.2882 0.7310 0.4376 0.044 Uiso 1 1 calc R U
C39 C 0.1406(4) 0.7814(8) -0.2169(5) 0.075(3) Uani 1 1 d . .
H39A H 0.1613 0.8536 -0.2130 0.090 Uiso 1 1 calc R U
H39B H 0.1374 0.7465 -0.2694 0.090 Uiso 1 1 calc R U
O6 O 0.1565(3) 0.9623(5) 0.0744(4) 0.0254(15) Uani 1 1 d . .
C31 C 0.1248(4) 0.9685(7) 0.1318(6) 0.027(2) Uani 1 1 d . .
H31A H 0.1013 1.0383 0.1240 0.032 Uiso 1 1 calc R U
H31B H 0.1554 0.9665 0.1887 0.032 Uiso 1 1 calc R U
Mn1 Mn 0.46703(10) 0.21887(3) 0.33501(13) 0.01453(10) Uani 1 1 d . .
C5 C 0.3958(4) 0.2935(6) 0.3671(5) 0.0162(17) Uani 1 1 d . .
C9 C 0.5392(4) 0.2868(7) 0.3042(5) 0.0189(19) Uani 1 1 d . .
C10 C 0.5478(3) 0.1740(7) 0.3145(4) 0.0181(17) Uani 1 1 d . .
C8 C 0.4777(4) 0.3121(7) 0.2383(5) 0.0173(17) Uani 1 1 d . .
C4 C 0.3864(4) 0.1689(6) 0.3569(5) 0.0199(18) Uani 1 1 d . .
C6 C 0.4919(4) 0.1178(7) 0.2547(5) 0.0184(18) Uani 1 1 d . .
C19 C 0.5865(4) 0.3774(8) 0.3490(6) 0.031(2) Uani 1 1 d . .
H19A H 0.6169 0.3860 0.3227 0.047 Uiso 1 1 calc R U
H19B H 0.6078 0.3564 0.4065 0.047 Uiso 1 1 calc R U
H19C H 0.5646 0.4472 0.3463 0.047 Uiso 1 1 calc R U
C3 C 0.4402(4) 0.1168(7) 0.4142(6) 0.0199(19) Uani 1 1 d . .
C1 C 0.4555(4) 0.3078(7) 0.4310(5) 0.0196(18) Uani 1 1 d . .
C17 C 0.3897(4) 0.1857(9) 0.1357(5) 0.028(2) Uani 1 1 d . .
H17A H 0.3984 0.1898 0.0852 0.042 Uiso 1 1 calc R U
H17B H 0.3591 0.2420 0.1346 0.042 Uiso 1 1 calc R U
H17C H 0.3732 0.1127 0.1402 0.042 Uiso 1 1 calc R U
C2 C 0.4833(4) 0.2002(7) 0.4620(5) 0.0216(19) Uani 1 1 d . .
C7 C 0.4499(4) 0.2053(6) 0.2097(5) 0.0172(17) Uani 1 1 d . .
C11 C 0.4834(4) 0.4223(8) 0.4650(6) 0.029(2) Uani 1 1 d . .
H11A H 0.4760 0.4378 0.5156 0.043 Uiso 1 1 calc R U
H11B H 0.4636 0.4792 0.4243 0.043 Uiso 1 1 calc R U
H11C H 0.5282 0.4219 0.4767 0.043 Uiso 1 1 calc R U
C16 C 0.4825(5) -0.0075(8) 0.2409(6) 0.032(2) Uani 1 1 d . .
H16A H 0.4382 -0.0248 0.2233 0.047 Uiso 1 1 calc R U
H16B H 0.5052 -0.0463 0.2921 0.047 Uiso 1 1 calc R U
H16C H 0.4981 -0.0307 0.1984 0.047 Uiso 1 1 calc R U
C18 C 0.4492(4) 0.4226(7) 0.2070(6) 0.026(2) Uani 1 1 d . .
H18A H 0.4636 0.4768 0.2513 0.040 Uiso 1 1 calc R U
H18B H 0.4038 0.4169 0.1876 0.040 Uiso 1 1 calc R U
H18C H 0.4616 0.4458 0.1617 0.040 Uiso 1 1 calc R U
C13 C 0.3285(4) 0.1149(7) 0.2976(5) 0.0248(19) Uani 1 1 d . .
H13A H 0.3399 0.0477 0.2756 0.037 Uiso 1 1 calc R U
H13B H 0.3075 0.1657 0.2525 0.037 Uiso 1 1 calc R U
H13C H 0.3005 0.0964 0.3263 0.037 Uiso 1 1 calc R U
C20 C 0.6061(4) 0.1151(7) 0.3759(6) 0.032(2) Uani 1 1 d . .
H20A H 0.6395 0.1160 0.3541 0.048 Uiso 1 1 calc R U
H20B H 0.5956 0.0388 0.3834 0.048 Uiso 1 1 calc R U
H20C H 0.6198 0.1535 0.4287 0.048 Uiso 1 1 calc R U
C15 C 0.5462(4) 0.1820(8) 0.5325(5) 0.029(2) Uani 1 1 d . .
H15A H 0.5732 0.2455 0.5363 0.044 Uiso 1 1 calc R U
H15B H 0.5658 0.1154 0.5219 0.044 Uiso 1 1 calc R U
H15C H 0.5394 0.1738 0.5842 0.044 Uiso 1 1 calc R U
C14 C 0.4499(5) -0.0060(8) 0.4290(6) 0.030(2) Uani 1 1 d . .
H14A H 0.4390 -0.0271 0.4760 0.045 Uiso 1 1 calc R U
H14B H 0.4935 -0.0242 0.4404 0.045 Uiso 1 1 calc R U
H14C H 0.4235 -0.0461 0.3802 0.045 Uiso 1 1 calc R U
C12 C 0.3481(4) 0.3788(7) 0.3219(5) 0.024(2) Uani 1 1 d . .
H12A H 0.3198 0.3478 0.2701 0.036 Uiso 1 1 calc R U
H12B H 0.3691 0.4433 0.3107 0.036 Uiso 1 1 calc R U
H12C H 0.3243 0.4007 0.3556 0.036 Uiso 1 1 calc R U

loop_
_atom_site_aniso_label
_atom_site_aniso_U_11
_atom_site_aniso_U_22
_atom_site_aniso_U_33
_atom_site_aniso_U_23
_atom_site_aniso_U_13
_atom_site_aniso_U_12
K1 0.0218(3) 0.0235(3) 0.0183(2) 0.00229(18) 0.0115(2) 0.00249(19)
O1 0.016(3) 0.036(3) 0.026(4) 0.002(3) 0.013(3) 0.004(3)
O4 0.023(4) 0.024(3) 0.028(4) 0.001(3) 0.011(3) 0.000(3)
O3 0.023(3) 0.020(3) 0.022(3) -0.001(2) 0.009(3) 0.003(2)
C32 0.021(5) 0.042(5) 0.021(5) 0.004(4) 0.015(4) 0.006(4)
O5 0.025(4) 0.028(3) 0.024(3) 0.006(3) 0.012(3) 0.003(3)
C26 0.025(5) 0.041(5) 0.029(5) 0.000(4) 0.008(4) 0.018(4)
C21 0.022(4) 0.056(5) 0.018(4) -0.004(4) 0.014(3) -0.003(4)
C27 0.023(4) 0.031(4) 0.039(5) -0.009(4) 0.018(4) -0.012(4)
C25 0.031(6) 0.034(5) 0.021(5) -0.007(4) 0.007(4) 0.011(4)
O8 0.044(4) 0.123(6) 0.012(3) 0.000(3) 0.006(3) 0.021(4)
O7 0.066(5) 0.054(3) 0.027(4) 0.008(3) 0.017(3) 0.009(3)
C33 0.036(5) 0.042(5) 0.034(5) 0.006(4) 0.002(4) 0.006(4)
C37 0.056(7) 0.049(6) 0.041(6) -0.019(4) 0.028(5) -0.014(5)
C23 0.025(4) 0.021(4) 0.038(5) 0.012(3) -0.011(4) 0.007(3)
C30 0.026(5) 0.027(4) 0.032(5) -0.009(4) 0.003(4) 0.000(4)
C22 0.033(5) 0.039(5) 0.019(4) -0.004(4) 0.013(4) -0.014(4)
C36 0.057(6) 0.027(4) 0.036(5) 0.010(3) -0.002(4) 0.016(4)
O2 0.020(3) 0.028(3) 0.023(3) 0.003(3) 0.006(3) -0.002(3)
C40 0.056(6) 0.059(5) 0.023(4) -0.012(4) 0.028(4) -0.004(4)
C24 0.024(5) 0.017(4) 0.034(5) 0.002(4) -0.004(4) 0.002(4)
C28 0.041(6) 0.031(5) 0.035(5) 0.003(4) 0.023(4) -0.009(4)
C29 0.029(4) 0.030(4) 0.030(4) 0.002(3) 0.015(4) -0.015(3)
C38 0.060(7) 0.044(5) 0.018(4) 0.005(3) 0.005(4) -0.001(5)
C34 0.044(6) 0.035(5) 0.044(6) -0.013(4) 0.006(4) 0.008(4)
C35 0.052(4) 0.013(2) 0.044(4) -0.003(2) 0.016(3) -0.014(2)
C39 0.078(6) 0.131(8) 0.023(4) 0.035(4) 0.027(4) 0.061(5)
O6 0.025(4) 0.028(3) 0.020(3) -0.007(3) 0.004(3) -0.003(3)
C31 0.030(6) 0.031(5) 0.018(5) 0.002(4) 0.007(4) 0.016(4)
Mn1 0.01383(17) 0.01795(18) 0.01212(17) 0.0005(7) 0.00510(13) 0.0001(7)
C5 0.021(4) 0.012(3) 0.022(4) -0.002(3) 0.015(3) -0.005(3)
C9 0.013(4) 0.032(4) 0.009(4) -0.002(3) 0.001(3) -0.007(3)
C10 0.013(4) 0.029(4) 0.008(3) 0.000(3) -0.001(3) 0.004(3)
C8 0.014(4) 0.024(4) 0.015(4) -0.006(3) 0.007(3) -0.006(3)
C4 0.025(4) 0.018(4) 0.026(4) -0.006(3) 0.020(3) -0.005(3)
C6 0.019(4) 0.022(4) 0.017(4) -0.006(3) 0.011(3) -0.002(3)
C19 0.022(5) 0.046(5) 0.026(5) -0.005(4) 0.010(4) -0.015(4)
C3 0.026(5) 0.021(4) 0.017(4) -0.003(3) 0.013(4) -0.003(3)
C1 0.021(4) 0.023(4) 0.018(4) -0.014(3) 0.012(3) -0.013(3)
C17 0.020(4) 0.045(5) 0.025(4) -0.005(4) 0.015(3) -0.008(4)
C2 0.023(4) 0.030(4) 0.014(4) 0.010(3) 0.010(3) 0.015(3)
C7 0.013(4) 0.028(4) 0.012(4) 0.008(3) 0.007(3) 0.014(3)
C11 0.025(5) 0.032(4) 0.037(5) -0.010(4) 0.020(4) -0.012(4)
C16 0.039(6) 0.025(4) 0.035(6) -0.006(4) 0.018(5) -0.001(4)
C18 0.027(5) 0.030(4) 0.025(5) 0.013(4) 0.012(4) 0.002(4)
C13 0.025(4) 0.036(4) 0.012(3) -0.005(3) 0.005(3) 0.000(3)
C20 0.022(4) 0.046(5) 0.034(5) 0.012(4) 0.016(4) 0.024(4)
C15 0.028(5) 0.046(5) 0.007(4) -0.001(4) -0.002(3) 0.002(4)
C14 0.045(6) 0.025(4) 0.034(6) 0.006(4) 0.029(5) 0.003(4)
C12 0.026(5) 0.024(4) 0.024(5) 0.001(3) 0.012(4) 0.003(3)

loop_
_atom_type_symbol
_atom_type_description
_atom_type_scat_dispersion_real
_atom_type_scat_dispersion_imag
_atom_type_scat_source
C C 0.0033 0.0016 'International Tables Vol C Tables 4.2.6.8 and 6.1.1.4'
H H 0.0000 0.0000 'International Tables Vol C Tables 4.2.6.8 and 6.1.1.4'
O O 0.0106 0.0060 'International Tables Vol C Tables 4.2.6.8 and 6.1.1.4'
K K 0.2009 0.2494 'International Tables Vol C Tables 4.2.6.8 and 6.1.1.4'
Mn Mn 0.3368 0.7283 'International Tables Vol C Tables 4.2.6.8 and 6.1.1.4'

loop_
_geom_angle_atom_site_label_1
_geom_angle_atom_site_label_2
_geom_angle_atom_site_label_3
_geom_angle
O8 K1 O7 177.6(3)
O8 K1 O4 80.5(2)
O7 K1 O4 99.1(2)
O8 K1 O1 98.9(2)
O7 K1 O1 81.4(2)
O4 K1 O1 179.4(3)
O8 K1 O5 88.4(2)
O7 K1 O5 89.4(2)
O4 K1 O5 61.39(18)
O1 K1 O5 118.7(2)
O8 K1 O2 91.8(2)
O7 K1 O2 90.4(2)
O4 K1 O2 119.17(19)
O1 K1 O2 60.71(19)
O5 K1 O2 179.4(3)
O8 K1 O6 84.9(2)
O7 K1 O6 93.3(2)
O4 K1 O6 119.9(2)
O1 K1 O6 60.06(18)
O5 K1 O6 60.22(18)
O2 K1 O6 119.3(2)
O8 K1 O3 95.0(2)
O7 K1 O3 86.8(2)
O4 K1 O3 60.18(18)
O1 K1 O3 119.8(2)
O5 K1 O3 119.9(2)
O2 K1 O3 60.64(17)
O6 K1 O3 179.9(3)
C21 O1 C32 113.9(7)
C21 O1 K1 114.5(5)
C32 O1 K1 117.8(5)
C26 O4 C27 110.3(7)
C26 O4 K1 119.0(5)
C27 O4 K1 116.0(5)
C24 O3 C25 112.2(7)
C24 O3 K1 112.9(5)
C25 O3 K1 110.5(5)
O1 C32 C31 109.8(7)
O1 C32 H32A 109.7
C31 C32 H32A 109.7
O1 C32 H32B 109.7
C31 C32 H32B 109.7
H32A C32 H32B 108.2
C29 O5 C28 109.9(6)
C29 O5 K1 113.3(4)
C28 O5 K1 111.9(5)
O4 C26 C25 106.8(7)
O4 C26 H26A 110.4
C25 C26 H26A 110.4
O4 C26 H26B 110.4
C25 C26 H26B 110.4
H26A C26 H26B 108.6
O1 C21 C22 110.5(7)
O1 C21 H21A 109.5
C22 C21 H21A 109.5
O1 C21 H21B 109.5
C22 C21 H21B 109.5
H21A C21 H21B 108.1
O4 C27 C28 105.8(7)
O4 C27 H27A 110.6
C28 C27 H27A 110.6
O4 C27 H27B 110.6
C28 C27 H27B 110.6
H27A C27 H27B 108.7
O3 C25 C26 109.0(7)
O3 C25 H25A 109.9
C26 C25 H25A 109.9
O3 C25 H25B 109.9
C26 C25 H25B 109.9
H25A C25 H25B 108.3
C37 O8 C40 109.4(7)
C37 O8 K1 122.5(6)
C40 O8 K1 127.8(6)
C36 O7 C33 110.1(7)
C36 O7 K1 127.6(6)
C33 O7 K1 119.6(6)
O7 C33 C34 106.2(9)
O7 C33 H33A 110.5
C34 C33 H33A 110.5
O7 C33 H33B 110.5
C34 C33 H33B 110.5
H33A C33 H33B 108.7
O8 C37 C38 106.9(9)
O8 C37 H37A 110.3
C38 C37 H37A 110.3
O8 C37 H37B 110.3
C38 C37 H37B 110.3
H37A C37 H37B 108.6
O2 C23 C24 109.2(7)
O2 C23 H23A 109.8
C24 C23 H23A 109.8
O2 C23 H23B 109.8
C24 C23 H23B 109.8
H23A C23 H23B 108.3
O6 C30 C29 108.8(7)
O6 C30 H30A 109.9
C29 C30 H30A 109.9
O6 C30 H30B 109.9
C29 C30 H30B 109.9
H30A C30 H30B 108.3
O2 C22 C21 109.2(7)
O2 C22 H22A 109.8
C21 C22 H22A 109.8
O2 C22 H22B 109.8
C21 C22 H22B 109.8
H22A C22 H22B 108.3
O7 C36 C35 106.8(7)
O7 C36 H36A 110.4
C35 C36 H36A 110.4
O7 C36 H36B 110.4
C35 C36 H36B 110.4
H36A C36 H36B 108.6
C22 O2 C23 114.1(7)
C22 O2 K1 112.8(5)
C23 O2 K1 112.2(5)
O8 C40 C39 102.4(7)
O8 C40 H40A 111.3
C39 C40 H40A 111.3
O8 C40 H40B 111.3
C39 C40 H40B 111.3
H40A C40 H40B 109.2
O3 C24 C23 109.4(8)
O3 C24 H24A 109.8
C23 C24 H24A 109.8
O3 C24 H24B 109.8
C23 C24 H24B 109.8
H24A C24 H24B 108.3
O5 C28 C27 108.9(7)
O5 C28 H28A 109.9
C27 C28 H28A 109.9
O5 C28 H28B 109.9
C27 C28 H28B 109.9
H28A C28 H28B 108.3
O5 C29 C30 108.3(7)
O5 C29 H29A 110.0
C30 C29 H29A 110.0
O5 C29 H29B 110.0
C30 C29 H29B 110.0
H29A C29 H29B 108.4
C39 C38 C37 102.3(8)
C39 C38 H38A 111.3
C37 C38 H38A 111.3
C39 C38 H38B 111.3
C37 C38 H38B 111.3
H38A C38 H38B 109.2
C33 C34 C35 103.9(8)
C33 C34 H34A 111.0
C35 C34 H34A 111.0
C33 C34 H34B 111.0
C35 C34 H34B 111.0
H34A C34 H34B 109.0
C36 C35 C34 98.6(7)
C36 C35 H35A 112.0
C34 C35 H35A 112.0
C36 C35 H35B 112.0
C34 C35 H35B 112.0
H35A C35 H35B 109.7
C38 C39 C40 109.2(7)
C38 C39 H39A 109.8
C40 C39 H39A 109.8
C38 C39 H39B 109.8
C40 C39 H39B 109.8
H39A C39 H39B 108.3
C30 O6 C31 112.6(7)
C30 O6 K1 113.6(5)
C31 O6 K1 110.9(5)
O6 C31 C32 108.6(7)
O6 C31 H31A 110.0
C32 C31 H31A 110.0
O6 C31 H31B 110.0
C32 C31 H31B 110.0
H31A C31 H31B 108.4
C7 Mn1 C1 148.5(3)
C7 Mn1 C10 68.8(3)
C1 Mn1 C10 130.8(3)
C7 Mn1 C9 68.0(3)
C1 Mn1 C9 110.5(3)
C10 Mn1 C9 38.6(3)
C7 Mn1 C6 40.8(3)
C1 Mn1 C6 170.1(3)
C10 Mn1 C6 41.8(3)
C9 Mn1 C6 67.6(3)
C7 Mn1 C3 130.8(3)
C1 Mn1 C3 67.8(3)
C10 Mn1 C3 116.9(3)
C9 Mn1 C3 148.2(3)
C6 Mn1 C3 108.33(9)
C7 Mn1 C4 109.0(3)
C1 Mn1 C4 67.9(3)
C10 Mn1 C4 148.34(11)
C9 Mn1 C4 172.0(3)
C6 Mn1 C4 115.3(3)
C3 Mn1 C4 39.4(3)
C7 Mn1 C8 40.3(3)
C1 Mn1 C8 116.80(10)
C10 Mn1 C8 68.4(3)
C9 Mn1 C8 41.5(3)
C6 Mn1 C8 68.7(3)
C3 Mn1 C8 169.1(3)
C4 Mn1 C8 131.4(3)
C7 Mn1 C2 169.33(13)
C1 Mn1 C2 40.7(3)
C10 Mn1 C2 108.9(3)
C9 Mn1 C2 117.2(3)
C6 Mn1 C2 130.6(3)
C3 Mn1 C2 40.0(3)
C4 Mn1 C2 67.2(3)
C8 Mn1 C2 149.6(3)
C7 Mn1 C5 116.3(3)
C1 Mn1 C5 39.7(3)
C10 Mn1 C5 168.3(3)
C9 Mn1 C5 131.67(11)
C6 Mn1 C5 148.7(3)
C3 Mn1 C5 68.6(3)
C4 Mn1 C5 42.1(3)
C8 Mn1 C5 108.1(3)
C2 Mn1 C5 68.1(3)
C1 C5 C12 129.5(7)
C1 C5 C4 105.4(7)
C12 C5 C4 125.0(7)
C1 C5 Mn1 68.9(5)
C12 C5 Mn1 129.9(6)
C4 C5 Mn1 68.7(4)
C10 C9 C8 110.6(7)
C10 C9 C19 126.5(7)
C8 C9 C19 122.7(7)
C10 C9 Mn1 70.6(5)
C8 C9 Mn1 70.1(5)
C19 C9 Mn1 129.0(6)
C9 C10 C6 108.3(7)
C9 C10 C20 126.2(7)
C6 C10 C20 125.5(7)
C9 C10 Mn1 70.8(5)
C6 C10 Mn1 69.2(5)
C20 C10 Mn1 126.9(6)
C7 C8 C9 105.0(7)
C7 C8 C18 126.2(7)
C9 C8 C18 128.9(7)
C7 C8 Mn1 68.5(4)
C9 C8 Mn1 68.4(5)
C18 C8 Mn1 127.0(6)
C3 C4 C13 127.9(7)
C3 C4 C5 107.9(7)
C13 C4 C5 124.1(7)
C3 C4 Mn1 70.0(5)
C13 C4 Mn1 128.0(6)
C5 C4 Mn1 69.1(4)
C7 C6 C10 106.2(7)
C7 C6 C16 127.2(8)
C10 C6 C16 126.5(8)
C7 C6 Mn1 69.2(5)
C10 C6 Mn1 69.1(5)
C16 C6 Mn1 128.6(7)
C9 C19 H19A 109.5
C9 C19 H19B 109.5
H19A C19 H19B 109.5
C9 C19 H19C 109.5
H19A C19 H19C 109.5
H19B C19 H19C 109.5
C4 C3 C2 109.4(7)
C4 C3 C14 126.4(8)
C2 C3 C14 124.0(8)
C4 C3 Mn1 70.6(5)
C2 C3 Mn1 70.5(5)
C14 C3 Mn1 128.9(7)
C5 C1 C2 110.3(7)
C5 C1 C11 123.5(8)
C2 C1 C11 126.1(8)
C5 C1 Mn1 71.4(5)
C2 C1 Mn1 70.8(5)
C11 C1 Mn1 127.7(6)
C7 C17 H17A 109.5
C7 C17 H17B 109.5
H17A C17 H17B 109.5
C7 C17 H17C 109.5
H17A C17 H17C 109.5
H17B C17 H17C 109.5
C3 C2 C1 107.0(7)
C3 C2 C15 127.6(8)
C1 C2 C15 125.5(8)
C3 C2 Mn1 69.5(5)
C1 C2 Mn1 68.4(4)
C15 C2 Mn1 127.4(6)
C8 C7 C6 109.9(7)
C8 C7 C17 125.5(7)
C6 C7 C17 124.1(8)
C8 C7 Mn1 71.2(4)
C6 C7 Mn1 70.0(4)
C17 C7 Mn1 131.7(6)
C1 C11 H11A 109.5
C1 C11 H11B 109.5
H11A C11 H11B 109.5
C1 C11 H11C 109.5
H11A C11 H11C 109.5
H11B C11 H11C 109.5
C6 C16 H16A 109.5
C6 C16 H16B 109.5
H16A C16 H16B 109.5
C6 C16 H16C 109.5
H16A C16 H16C 109.5
H16B C16 H16C 109.5
C8 C18 H18A 109.5
C8 C18 H18B 109.5
H18A C18 H18B 109.5
C8 C18 H18C 109.5
H18A C18 H18C 109.5
H18B C18 H18C 109.5
C4 C13 H13A 109.5
C4 C13 H13B 109.5
H13A C13 H13B 109.5
C4 C13 H13C 109.5
H13A C13 H13C 109.5
H13B C13 H13C 109.5
C10 C20 H20A 109.5
C10 C20 H20B 109.5
H20A C20 H20B 109.5
C10 C20 H20C 109.5
H20A C20 H20C 109.5
H20B C20 H20C 109.5
C2 C15 H15A 109.5
C2 C15 H15B 109.5
H15A C15 H15B 109.5
C2 C15 H15C 109.5
H15A C15 H15C 109.5
H15B C15 H15C 109.5
C3 C14 H14A 109.5
C3 C14 H14B 109.5
H14A C14 H14B 109.5
C3 C14 H14C 109.5
H14A C14 H14C 109.5
H14B C14 H14C 109.5
C5 C12 H12A 109.5
C5 C12 H12B 109.5
H12A C12 H12B 109.5
C5 C12 H12C 109.5
H12A C12 H12C 109.5
H12B C12 H12C 109.5

loop_
_geom_bond_atom_site_label_1
_geom_bond_atom_site_label_2
_geom_bond_distance
K1 O8 2.722(7)
K1 O7 2.726(8)
K1 O4 2.733(7)
K1 O1 2.760(6)
K1 O5 2.815(7)
K1 O2 2.823(7)
K1 O6 2.851(6)
K1 O3 2.856(6)
O1 C21 1.388(11)
O1 C32 1.400(10)
O4 C26 1.448(10)
O4 C27 1.465(10)
O3 C24 1.427(11)
O3 C25 1.429(11)
C32 C31 1.490(13)
C32 H32A 0.9700
C32 H32B 0.9700
O5 C29 1.388(10)
O5 C28 1.450(11)
C26 C25 1.491(14)
C26 H26A 0.9700
C26 H26B 0.9700
C21 C22 1.482(14)
C21 H21A 0.9700
C21 H21B 0.9700
C27 C28 1.504(14)
C27 H27A 0.9700
C27 H27B 0.9700
C25 H25A 0.9700
C25 H25B 0.9700
O8 C37 1.387(14)
O8 C40 1.451(10)
O7 C36 1.374(12)
O7 C33 1.468(13)
C33 C34 1.496(14)
C33 H33A 0.9700
C33 H33B 0.9700
C37 C38 1.553(13)
C37 H37A 0.9700
C37 H37B 0.9700
C23 O2 1.455(9)
C23 C24 1.462(13)
C23 H23A 0.9700
C23 H23B 0.9700
C30 O6 1.418(11)
C30 C29 1.523(12)
C30 H30A 0.9700
C30 H30B 0.9700
C22 O2 1.408(11)
C22 H22A 0.9700
C22 H22B 0.9700
C36 C35 1.532(11)
C36 H36A 0.9700
C36 H36B 0.9700
C40 C39 1.455(12)
C40 H40A 0.9700
C40 H40B 0.9700
C24 H24A 0.9700
C24 H24B 0.9700
C28 H28A 0.9700
C28 H28B 0.9700
C29 H29A 0.9700
C29 H29B 0.9700
C38 C39 1.418(14)
C38 H38A 0.9700
C38 H38B 0.9700
C34 C35 1.591(13)
C34 H34A 0.9700
C34 H34B 0.9700
C35 H35A 0.9700
C35 H35B 0.9700
C39 H39A 0.9700
C39 H39B 0.9700
O6 C31 1.418(10)
C31 H31A 0.9700
C31 H31B 0.9700
Mn1 C7 2.048(8)
Mn1 C1 2.055(8)
Mn1 C10 2.058(8)
Mn1 C9 2.060(9)
Mn1 C6 2.059(9)
Mn1 C3 2.074(9)
Mn1 C4 2.082(8)
Mn1 C8 2.084(8)
Mn1 C2 2.087(8)
Mn1 C5 2.088(8)
C5 C1 1.407(12)
C5 C12 1.480(11)
C5 C4 1.499(10)
C9 C10 1.361(11)
C9 C8 1.470(11)
C9 C19 1.517(11)
C10 C6 1.467(11)
C10 C20 1.526(10)
C8 C7 1.424(11)
C8 C18 1.478(11)
C4 C3 1.400(12)
C4 C13 1.484(11)
C6 C7 1.433(11)
C6 C16 1.513(12)
C19 H19A 0.9600
C19 H19B 0.9600
C19 H19C 0.9600
C3 C2 1.424(12)
C3 C14 1.487(12)
C1 C2 1.441(12)
C1 C11 1.527(11)
C17 C7 1.504(11)
C17 H17A 0.9600
C17 H17B 0.9600
C17 H17C 0.9600
C2 C15 1.510(11)
C11 H11A 0.9600
C11 H11B 0.9600
C11 H11C 0.9600
C16 H16A 0.9600
C16 H16B 0.9600
C16 H16C 0.9600
C18 H18A 0.9600
C18 H18B 0.9600
C18 H18C 0.9600
C13 H13A 0.9600
C13 H13B 0.9600
C13 H13C 0.9600
C20 H20A 0.9600
C20 H20B 0.9600
C20 H20C 0.9600
C15 H15A 0.9600
C15 H15B 0.9600
C15 H15C 0.9600
C14 H14A 0.9600
C14 H14B 0.9600
C14 H14C 0.9600
C12 H12A 0.9600
C12 H12B 0.9600
C12 H12C 0.9600
